data_2221069
loop_
_publ_author_name
'Izotova, L. Yu.'
'Ashurov, J. M.'
'Ibragimov, B. T.'
'Weber, E.'

_publ_section_title
;
 A new polymorph of <i>N</i>-phenylphthalimide
;
_journal_coeditor_code GK2189
_journal_issue 3
_journal_name_full 'Acta Crystallographica Section E'
_journal_page_first o658
_journal_paper_doi 10.1107/S1600536809006746
_journal_volume 65
_journal_year 2009
_chemical_formula_iupac 'C14 H9 N O2'
_chemical_formula_moiety 'C14 H9 N O2'
_chemical_formula_sum 'C14 H9 N O2'
_chemical_formula_weight 223.22
_chemical_name_systematic
;
<i>N</i>-phenylphthalimide
;
_space_group_IT_number 60
_symmetry_cell_setting orthorhombic
_symmetry_space_group_name_Hall '-P 2n 2ab'
_symmetry_space_group_name_H-M 'P b c n'
_atom_sites_solution_hydrogens geom
_atom_sites_solution_primary direct
_atom_sites_solution_secondary difmap
_audit_creation_method SHELXL-97
_cell_angle_alpha 90.00
_cell_angle_beta 90.00
_cell_angle_gamma 90.00
_cell_formula_units_Z 4
_cell_length_a 5.5480(11)
_cell_length_b 23.801(5)
_cell_length_c 8.0250(16)
_cell_measurement_reflns_used 25
_cell_measurement_temperature 293(2)
_cell_measurement_theta_max 25
_cell_measurement_theta_min 10
_cell_volume 1059.7(4)
_computing_cell_refinement 'STADI4 (Stoe & Cie, 1997)'
_computing_data_collection 'STADI4 (Stoe & Cie, 1997)'
_computing_data_reduction 'X-RED (Stoe &Cie, 1997)'
_computing_molecular_graphics 'XP (Siemens, 1994)'
_computing_publication_material 'SHELXL97 (Sheldrick, 2008)'
_computing_structure_refinement 'SHELXL97 (Sheldrick, 2008)'
_computing_structure_solution 'SHELXS97 (Sheldrick, 2008)'
_diffrn_ambient_temperature 293(2)
_diffrn_measured_fraction_theta_full 1.000
_diffrn_measured_fraction_theta_max 1.000
_diffrn_measurement_device_type 'Stoe Stadi-4'
_diffrn_measurement_method \w-2\t
_diffrn_radiation_monochromator graphite
_diffrn_radiation_source 'fine-focus sealed tube'
_diffrn_radiation_type MoK\a
_diffrn_radiation_wavelength 0.71073
_diffrn_reflns_av_R_equivalents 0.0000
_diffrn_reflns_av_sigmaI/netI 0.0342
_diffrn_reflns_limit_h_max 6
_diffrn_reflns_limit_h_min 0
_diffrn_reflns_limit_k_max 0
_diffrn_reflns_limit_k_min -29
_diffrn_reflns_limit_l_max 9
_diffrn_reflns_limit_l_min 0
_diffrn_reflns_number 1039
_diffrn_reflns_theta_full 25.99
_diffrn_reflns_theta_max 25.99
_diffrn_reflns_theta_min 1.71
_diffrn_standards_decay_% 3.9
_diffrn_standards_interval_count 60
_diffrn_standards_number 3
_exptl_absorpt_coefficient_mu 0.095
_exptl_absorpt_correction_type none
_exptl_crystal_colour colourless
_exptl_crystal_density_diffrn 1.399
_exptl_crystal_density_method 'not measured'
_exptl_crystal_description needle
_exptl_crystal_F_000 464
_exptl_crystal_size_max 0.2
_exptl_crystal_size_mid 0.05
_exptl_crystal_size_min 0.05
_refine_diff_density_max 0.172
_refine_diff_density_min -0.152
_refine_ls_extinction_coef 0.0123(18)
_refine_ls_extinction_expression Fc^*^=kFc[1+0.001xFc^2^\l^3^/sin(2\q)]^-1/4^
_refine_ls_extinction_method 'SHELXL97 (Sheldrick, 2008)'
_refine_ls_goodness_of_fit_ref 1.171
_refine_ls_hydrogen_treatment constr
_refine_ls_matrix_type full
_refine_ls_number_parameters 80
_refine_ls_number_reflns 1039
_refine_ls_number_restraints 0
_refine_ls_restrained_S_all 1.171
_refine_ls_R_factor_all 0.1157
_refine_ls_R_factor_gt 0.0668
_refine_ls_shift/su_max 0.000
_refine_ls_shift/su_mean 0.000
_refine_ls_structure_factor_coef Fsqd
_refine_ls_weighting_details 'calc w=1/[\s^2^(Fo^2^)+(0.0266P)^2^+0.8879P] where P=(Fo^2^+2Fc^2^)/3'
_refine_ls_weighting_scheme calc
_refine_ls_wR_factor_gt 0.1141
_refine_ls_wR_factor_ref 0.1374
_reflns_number_gt 662
_reflns_number_total 1039
_reflns_threshold_expression I>2\s(I)
_cod_data_source_file gk2189.cif
_cod_data_source_block I
_cod_original_sg_symbol_H-M Pbcn
_cod_database_code 2221069
_cod_database_fobs_code 2221069

loop_
_symmetry_equiv_pos_as_xyz
'x, y, z'
'-x+1/2, -y+1/2, z+1/2'
'-x, y, -z+1/2'
'x+1/2, -y+1/2, -z'
'-x, -y, -z'
'x-1/2, y-1/2, -z-1/2'
'x, -y, z-1/2'
'-x-1/2, y-1/2, z'

loop_
_atom_site_type_symbol
_atom_site_label
_atom_site_fract_x
_atom_site_fract_y
_atom_site_fract_z
_atom_site_U_iso_or_equiv
_atom_site_adp_type
_atom_site_calc_flag
_atom_site_refinement_flags
_atom_site_occupancy
_atom_site_disorder_assembly
_atom_site_disorder_group
N N1 0.0000 0.39051(14) 0.2500 0.0475(9) Uani d S 1 . .
O O1 0.3444(4) 0.40588(9) 0.0909(3) 0.0624(7) Uani d . 1 . .
C C1 0.1048(7) 0.58237(14) 0.2026(4) 0.0740(12) Uani d . 1 . .
H H1 0.1731 0.6164 0.1709 0.089 Uiso calc R 1 . .
C C2 0.2140(6) 0.53244(14) 0.1544(4) 0.0626(10) Uani d . 1 . .
H H2 0.3548 0.5324 0.0916 0.075 Uiso calc R 1 . .
C C3 0.1056(5) 0.48304(12) 0.2034(3) 0.0491(8) Uani d . 1 . .
C C4 0.1752(6) 0.42378(12) 0.1702(4) 0.0479(8) Uani d . 1 . .
C C5 0.0000 0.33042(18) 0.2500 0.0498(11) Uani d S 1 . .
C C6 0.1868(6) 0.30175(13) 0.3253(4) 0.0601(9) Uani d . 1 . .
H H6 0.3125 0.3213 0.3754 0.072 Uiso calc R 1 . .
C C7 0.1855(6) 0.24375(14) 0.3257(5) 0.0765(12) Uani d . 1 . .
H H7 0.3099 0.2241 0.3771 0.092 Uiso calc R 1 . .
C C8 0.0000 0.2150(2) 0.2500 0.0820(19) Uani d S 1 . .
H H8 0.0000 0.1759 0.2500 0.098 Uiso calc SR 1 . .

loop_
_atom_site_aniso_label
_atom_site_aniso_U_11
_atom_site_aniso_U_22
_atom_site_aniso_U_33
_atom_site_aniso_U_12
_atom_site_aniso_U_13
_atom_site_aniso_U_23
N1 0.044(2) 0.049(2) 0.049(2) 0.000 0.0052(18) 0.000
O1 0.0502(13) 0.0738(15) 0.0631(15) 0.0017(12) 0.0078(12) 0.0049(12)
C1 0.088(3) 0.0545(19) 0.079(3) -0.0123(18) -0.033(2) 0.0080(18)
C2 0.063(2) 0.066(2) 0.059(2) -0.0128(18) -0.0198(18) 0.0059(18)
C3 0.0502(17) 0.0543(18) 0.0427(18) -0.0033(14) -0.0134(15) 0.0018(14)
C4 0.0409(16) 0.0589(19) 0.0438(17) -0.0017(16) -0.0061(15) 0.0036(15)
C5 0.048(2) 0.050(3) 0.052(3) 0.000 0.003(2) 0.000
C6 0.0476(18) 0.062(2) 0.070(2) 0.0027(17) -0.0001(18) 0.0049(18)
C7 0.057(2) 0.067(2) 0.106(3) 0.013(2) 0.011(2) 0.018(2)
C8 0.058(3) 0.057(3) 0.130(5) 0.000 0.033(4) 0.000

loop_
_atom_type_symbol
_atom_type_description
_atom_type_scat_dispersion_real
_atom_type_scat_dispersion_imag
_atom_type_scat_source
C C 0.0033 0.0016 'International Tables Vol C Tables 4.2.6.8 and 6.1.1.4'
H H 0.0000 0.0000 'International Tables Vol C Tables 4.2.6.8 and 6.1.1.4'
N N 0.0061 0.0033 'International Tables Vol C Tables 4.2.6.8 and 6.1.1.4'
O O 0.0106 0.0060 'International Tables Vol C Tables 4.2.6.8 and 6.1.1.4'

loop_
_geom_angle_atom_site_label_1
_geom_angle_atom_site_label_2
_geom_angle_atom_site_label_3
_geom_angle_site_symmetry_1
_geom_angle_site_symmetry_3
_geom_angle
_geom_angle_publ_flag
C4 N1 C4 3 . 111.6(4) ?
C4 N1 C5 3 . 124.22(18) ?
C4 N1 C5 . . 124.22(18) ?
C2 C1 C1 . 3 121.2(2) ?
C2 C1 H1 . . 119.4 ?
C1 C1 H1 3 . 119.4 ?
C3 C2 C1 . . 117.4(3) ?
C3 C2 H2 . . 121.3 ?
C1 C2 H2 . . 121.3 ?
C2 C3 C3 . 3 121.4(2) ?
C2 C3 C4 . . 130.2(3) ?
C3 C3 C4 3 . 108.40(16) ?
O1 C4 N1 . . 125.2(3) ?
O1 C4 C3 . . 129.0(3) ?
N1 C4 C3 . . 105.8(3) ?
C6 C5 C6 . 3 120.7(4) ?
C6 C5 N1 . . 119.6(2) ?
C6 C5 N1 3 . 119.6(2) ?
C7 C6 C5 . . 119.5(4) ?
C7 C6 H6 . . 120.3 ?
C5 C6 H6 . . 120.3 ?
C8 C7 C6 . . 120.0(4) ?
C8 C7 H7 . . 120.0 ?
C6 C7 H7 . . 120.0 ?
C7 C8 C7 . 3 120.3(5) ?
C7 C8 H8 . . 119.8 ?
C7 C8 H8 3 . 119.8 ?

loop_
_geom_bond_atom_site_label_1
_geom_bond_atom_site_label_2
_geom_bond_site_symmetry_2
_geom_bond_distance
_geom_bond_publ_flag
N1 C4 3 1.408(3) ?
N1 C4 . 1.408(3) ?
N1 C5 . 1.430(5) ?
O1 C4 . 1.211(3) ?
C1 C2 . 1.389(4) ?
C1 C1 3 1.389(8) ?
C1 H1 . 0.9300 ?
C2 C3 . 1.378(4) ?
C2 H2 . 0.9300 ?
C3 C3 3 1.389(6) ?
C3 C4 . 1.487(4) ?
C5 C6 . 1.380(4) ?
C5 C6 3 1.380(4) ?
C6 C7 . 1.380(4) ?
C6 H6 . 0.9300 ?
C7 C8 . 1.378(4) ?
C7 H7 . 0.9300 ?
C8 C7 3 1.378(4) ?
C8 H8 . 0.9300 ?
